data_4516300
loop_
_publ_author_name
'Smith, Mark G.'
'Forbes, Roy P.'
'Lemmerer, Andreas'

_publ_section_title
;
 Covalent-Assisted Supramolecular Synthesis: Masking of Amides in
 Co-Crystal Synthesis using Benzophenone Derivatives
;
_journal_issue 8
_journal_name_full 'Crystal Growth &amp; Design'
_journal_page_first 3813
_journal_paper_doi 10.1021/acs.cgd.5b00462
_journal_volume 15
_journal_year 2015
_chemical_formula_moiety 'C21 H19 N3 O, C7 H6 O3'
_chemical_formula_sum 'C28 H25 N3 O4'
_chemical_formula_weight 467.51
_chemical_name_systematic
;
(N'-(di-p-tolylmethylene)isonicotinohydrazide)_(salicylic acid) Form II
;
_space_group_IT_number 2
_space_group_name_Hall '-P 1'
_space_group_name_H-M_alt 'P -1'
_symmetry_cell_setting triclinic
_symmetry_space_group_name_Hall '-P 1'
_symmetry_space_group_name_H-M 'P -1'
_atom_sites_solution_hydrogens geom
_atom_sites_solution_primary direct
_atom_sites_solution_secondary difmap
_audit_conform_dict_location ftp://ftp.iucr.org/pub/cif_core.dic
_audit_conform_dict_name cif_core.dic
_audit_conform_dict_version 2.3
_audit_creation_date 2014-04-14T13:58:25-00:00
_audit_creation_method 'WinGX routine CIF_UPDATE'
_cell_angle_alpha 77.516(2)
_cell_angle_beta 85.880(2)
_cell_angle_gamma 82.910(2)
_cell_formula_units_Z 2
_cell_length_a 8.2520(3)
_cell_length_b 11.2852(4)
_cell_length_c 12.9411(5)
_cell_measurement_reflns_used 8141
_cell_measurement_temperature 173(2)
_cell_measurement_theta_max 28.17
_cell_measurement_theta_min 2.19
_cell_volume 1166.39(8)
_computing_cell_refinement 'SAINT-Plus (Bruker, 2004)'
_computing_data_collection 'APEX2 (Bruker, 2005)'
_computing_data_reduction 'SAINT-Plus and XPREP (Bruker 2004)'
_computing_molecular_graphics
;
Ortep-3 for Windows (Farrugia, 1997) and DIAMOND (Brandenburg, 1999)
;
_computing_publication_material
;
WinGX publication routines (Farrugia, 1999) and PLATON (Spek, 2009)
;
_computing_structure_refinement 'SHELXL-97 (Sheldrick, 2008)'
_computing_structure_solution 'SHELXS-97 (Sheldrick, 2008)'
_diffrn_ambient_temperature 173(2)
_diffrn_measured_fraction_theta_full 0.999
_diffrn_measured_fraction_theta_max 0.999
_diffrn_measurement_device_type 'Bruker APEX II CCD area detector'
_diffrn_measurement_method '\w scans'
_diffrn_radiation_monochromator graphite
_diffrn_radiation_type MoK\a
_diffrn_radiation_wavelength 0.71073
_diffrn_reflns_av_R_equivalents 0.044
_diffrn_reflns_av_unetI/netI 0.0355
_diffrn_reflns_limit_h_max 10
_diffrn_reflns_limit_h_min -10
_diffrn_reflns_limit_k_max 14
_diffrn_reflns_limit_k_min -10
_diffrn_reflns_limit_l_max 17
_diffrn_reflns_limit_l_min -15
_diffrn_reflns_number 20720
_diffrn_reflns_theta_full 28
_diffrn_reflns_theta_max 28
_diffrn_reflns_theta_min 1.61
_diffrn_standards_number 0
_exptl_absorpt_coefficient_mu 0.09
_exptl_absorpt_correction_T_max 0.98
_exptl_absorpt_correction_T_min 0.96
_exptl_absorpt_correction_type multi-scan
_exptl_absorpt_process_details 'SADABS (Sheldrick, 1996)'
_exptl_crystal_colour colourless
_exptl_crystal_density_diffrn 1.331
_exptl_crystal_density_method 'not measured'
_exptl_crystal_description Cuboid
_exptl_crystal_F_000 492
_exptl_crystal_size_max 0.4
_exptl_crystal_size_mid 0.39
_exptl_crystal_size_min 0.26
_refine_diff_density_max 0.238
_refine_diff_density_min -0.253
_refine_diff_density_rms 0.06
_refine_ls_extinction_method none
_refine_ls_goodness_of_fit_ref 1.023
_refine_ls_hydrogen_treatment mixed
_refine_ls_matrix_type full
_refine_ls_number_parameters 330
_refine_ls_number_reflns 5618
_refine_ls_number_restraints 0
_refine_ls_restrained_S_all 1.023
_refine_ls_R_factor_all 0.0578
_refine_ls_R_factor_gt 0.0428
_refine_ls_shift/su_max 0.044
_refine_ls_shift/su_mean 0.001
_refine_ls_structure_factor_coef Fsqd
_refine_ls_weighting_details 'calc w=1/[\s^2^(Fo^2^)+(0.0596P)^2^+0.2525P] where P=(Fo^2^+2Fc^2^)/3'
_refine_ls_weighting_scheme calc
_refine_ls_wR_factor_gt 0.1115
_refine_ls_wR_factor_ref 0.1219
_reflns_number_gt 4409
_reflns_number_total 5618
_reflns_threshold_expression >2sigma(I)
_cod_data_source_file cg5b00462_si_001.cif
_cod_data_source_block 3b
_cod_depositor_comments
;
The following automatic conversions were performed:

data item '_symmetry_cell_setting' value 'Triclinic' was changed to
'triclinic' in accordance with the
/home/saulius/struct/COD-crude-data/automatic-downloads/DataCite-retrospective/ACS/depositions/lib/dictionaries/cif_core.dic
dictionary named 'cif_core.dic' version 2.4.2 last updated on
2011-04-26.

Automatic conversion script
Id: cif_fix_values 6909 2019-04-08 15:41:33Z antanas 
;
_cod_original_cell_volume 1166.39(7)
_cod_original_sg_symbol_H-M P-1
_cod_database_code 4516300

loop_
_symmetry_equiv_pos_as_xyz
'x, y, z'
'-x, -y, -z'

loop_
_atom_site_label
_atom_site_type_symbol
_atom_site_fract_x
_atom_site_fract_y
_atom_site_fract_z
_atom_site_U_iso_or_equiv
_atom_site_adp_type
_atom_site_occupancy
_atom_site_symmetry_multiplicity
_atom_site_calc_flag
_atom_site_refinement_flags
C1 C 0.30882(15) 0.56160(10) 0.40270(9) 0.0253(3) Uani 1 1 d .
C2 C 0.41790(19) 0.47073(12) 0.37231(11) 0.0370(3) Uani 1 1 d .
H2A H 0.4369 0.393 0.4183 0.044 Uiso 1 1 calc R
C3 C 0.4989(2) 0.49475(13) 0.27405(11) 0.0423(4) Uani 1 1 d .
H3 H 0.5748 0.4322 0.2543 0.051 Uiso 1 1 calc R
C4 C 0.37276(16) 0.68957(12) 0.23543(10) 0.0339(3) Uani 1 1 d .
H4A H 0.3562 0.7664 0.1878 0.041 Uiso 1 1 calc R
C5 C 0.28911(16) 0.67383(11) 0.33288(10) 0.0313(3) Uani 1 1 d .
H5 H 0.2184 0.7395 0.352 0.038 Uiso 1 1 calc R
C6 C 0.21396(15) 0.54924(10) 0.50732(9) 0.0257(3) Uani 1 1 d .
C7 C 0.12998(15) 0.30506(10) 0.71627(9) 0.0257(3) Uani 1 1 d .
C8 C 0.20717(15) 0.19318(10) 0.67986(9) 0.0251(3) Uani 1 1 d .
C9 C 0.15402(16) 0.16002(11) 0.59131(9) 0.0275(3) Uani 1 1 d .
H9 H 0.0725 0.212 0.5499 0.033 Uiso 1 1 calc R
C10 C 0.21966(16) 0.05140(11) 0.56350(10) 0.0306(3) Uani 1 1 d .
H10 H 0.1809 0.0293 0.5037 0.037 Uiso 1 1 calc R
C11 C 0.34098(16) -0.02572(11) 0.62137(10) 0.0302(3) Uani 1 1 d .
C12 C 0.39579(16) 0.00974(11) 0.70774(11) 0.0329(3) Uani 1 1 d .
H12 H 0.4806 -0.0406 0.7473 0.039 Uiso 1 1 calc R
C13 C 0.32962(16) 0.11693(11) 0.73765(10) 0.0311(3) Uani 1 1 d .
H13 H 0.368 0.1384 0.7979 0.037 Uiso 1 1 calc R
C14 C 0.04529(15) 0.29123(11) 0.82260(9) 0.0257(3) Uani 1 1 d .
C15 C -0.00071(17) 0.39284(11) 0.86742(10) 0.0321(3) Uani 1 1 d .
H15 H 0.031 0.4701 0.8324 0.038 Uiso 1 1 calc R
C16 C -0.09175(18) 0.38246(12) 0.96205(10) 0.0338(3) Uani 1 1 d .
H16 H -0.1234 0.4532 0.9905 0.041 Uiso 1 1 calc R
C17 C -0.13813(15) 0.27044(12) 1.01667(9) 0.0291(3) Uani 1 1 d .
C18 C -0.08862(17) 0.16919(11) 0.97361(10) 0.0316(3) Uani 1 1 d .
H18 H -0.1167 0.0915 1.0103 0.038 Uiso 1 1 calc R
C19 C 0.00138(16) 0.17874(11) 0.87784(10) 0.0297(3) Uani 1 1 d .
H19 H 0.0333 0.1078 0.8497 0.036 Uiso 1 1 calc R
C20 C 0.40840(19) -0.14556(12) 0.59303(12) 0.0406(3) Uani 1 1 d .
H20A H 0.3305 -0.2057 0.6179 0.061 Uiso 1 1 calc R
H20B H 0.5125 -0.1749 0.6268 0.061 Uiso 1 1 calc R
H20C H 0.426 -0.134 0.516 0.061 Uiso 1 1 calc R
C21 C -0.23997(18) 0.26223(13) 1.11859(10) 0.0387(3) Uani 1 1 d .
H21A H -0.2581 0.177 1.1475 0.058 Uiso 1 1 calc R
H21B H -0.3454 0.3118 1.105 0.058 Uiso 1 1 calc R
H21C H -0.1827 0.2926 1.1697 0.058 Uiso 1 1 calc R
N1 N 0.20905(14) 0.43318(9) 0.56408(8) 0.0292(2) Uani 1 1 d .
N2 N 0.47542(14) 0.60165(10) 0.20561(9) 0.0350(3) Uani 1 1 d .
N3 N 0.12769(13) 0.41573(9) 0.66198(8) 0.0287(2) Uani 1 1 d .
O1 O 0.14764(12) 0.63880(8) 0.53782(7) 0.0369(2) Uani 1 1 d .
H1 H 0.2516(19) 0.3709(14) 0.5372(12) 0.039(4) Uiso 1 1 d .
C22 C 0.72818(15) 0.77996(11) -0.12727(9) 0.0274(3) Uani 1 1 d .
C23 C 0.77137(16) 0.89778(11) -0.16940(10) 0.0296(3) Uani 1 1 d .
C24 C 0.87265(17) 0.91791(13) -0.26099(10) 0.0358(3) Uani 1 1 d .
H22 H 0.9045 0.9971 -0.289 0.043 Uiso 1 1 calc R
C25 C 0.92675(17) 0.82319(13) -0.31100(10) 0.0354(3) Uani 1 1 d .
H23 H 0.9972 0.8376 -0.3727 0.042 Uiso 1 1 calc R
C26 C 0.87994(17) 0.70721(13) -0.27266(10) 0.0358(3) Uani 1 1 d .
H24 H 0.9148 0.643 -0.3088 0.043 Uiso 1 1 calc R
C27 C 0.78167(17) 0.68666(12) -0.18090(10) 0.0328(3) Uani 1 1 d .
H25 H 0.7499 0.6073 -0.1538 0.039 Uiso 1 1 calc R
C28 C 0.63201(16) 0.75653(12) -0.02561(9) 0.0295(3) Uani 1 1 d .
O2 O 0.61623(12) 0.64072(8) 0.01354(7) 0.0375(2) Uani 1 1 d .
O3 O 0.57271(12) 0.83859(9) 0.01900(7) 0.0385(2) Uani 1 1 d .
O4 O 0.71834(13) 0.99415(9) -0.12480(8) 0.0410(3) Uani 1 1 d .
H2 H 0.559(3) 0.630(2) 0.090(2) 0.096(7) Uiso 1 1 d .
H4 H 0.656(2) 0.9628(17) -0.0674(16) 0.067(6) Uiso 1 1 d .

loop_
_atom_site_aniso_label
_atom_site_aniso_U_11
_atom_site_aniso_U_22
_atom_site_aniso_U_33
_atom_site_aniso_U_23
_atom_site_aniso_U_13
_atom_site_aniso_U_12
C1 0.0278(6) 0.0244(6) 0.0234(6) -0.0033(4) 0.0001(5) -0.0057(5)
C2 0.0514(9) 0.0240(6) 0.0311(7) -0.0017(5) 0.0106(6) -0.0013(6)
C3 0.0569(9) 0.0316(7) 0.0349(7) -0.0072(6) 0.0159(7) -0.0010(6)
C4 0.0330(7) 0.0349(7) 0.0285(6) 0.0045(5) 0.0006(5) -0.0047(5)
C5 0.0312(7) 0.0274(6) 0.0306(6) 0.0005(5) 0.0036(5) 0.0004(5)
C6 0.0287(6) 0.0231(6) 0.0238(6) -0.0024(4) 0.0012(5) -0.0029(5)
C7 0.0292(6) 0.0230(6) 0.0241(6) -0.0033(4) -0.0005(5) -0.0039(5)
C8 0.0292(6) 0.0215(5) 0.0229(6) -0.0013(4) 0.0031(5) -0.0048(4)
C9 0.0322(6) 0.0243(6) 0.0234(6) -0.0006(4) -0.0017(5) -0.0004(5)
C10 0.0388(7) 0.0286(6) 0.0242(6) -0.0055(5) 0.0004(5) -0.0040(5)
C11 0.0325(7) 0.0233(6) 0.0316(6) -0.0016(5) 0.0065(5) -0.0031(5)
C12 0.0293(7) 0.0292(6) 0.0368(7) -0.0011(5) -0.0046(5) 0.0018(5)
C13 0.0331(7) 0.0310(6) 0.0293(6) -0.0043(5) -0.0050(5) -0.0049(5)
C14 0.0303(6) 0.0236(6) 0.0223(6) -0.0022(4) -0.0009(5) -0.0035(5)
C15 0.0441(8) 0.0233(6) 0.0275(6) -0.0028(5) 0.0045(6) -0.0063(5)
C16 0.0462(8) 0.0279(6) 0.0270(6) -0.0078(5) 0.0033(6) -0.0025(5)
C17 0.0303(7) 0.0347(7) 0.0205(6) -0.0013(5) -0.0030(5) -0.0037(5)
C18 0.0399(7) 0.0276(6) 0.0252(6) 0.0006(5) 0.0002(5) -0.0075(5)
C19 0.0387(7) 0.0235(6) 0.0260(6) -0.0037(5) 0.0010(5) -0.0045(5)
C20 0.0455(8) 0.0275(7) 0.0457(8) -0.0073(6) 0.0065(7) 0.0021(6)
C21 0.0420(8) 0.0455(8) 0.0264(7) -0.0045(6) 0.0043(6) -0.0051(6)
N1 0.0391(6) 0.0212(5) 0.0249(5) -0.0029(4) 0.0094(5) -0.0033(4)
N2 0.0399(6) 0.0375(6) 0.0261(5) -0.0033(4) 0.0062(5) -0.0087(5)
N3 0.0354(6) 0.0250(5) 0.0240(5) -0.0027(4) 0.0056(4) -0.0048(4)
O1 0.0489(6) 0.0247(5) 0.0322(5) -0.0033(4) 0.0113(4) 0.0022(4)
C22 0.0278(6) 0.0331(6) 0.0203(6) -0.0032(5) -0.0036(5) -0.0020(5)
C23 0.0303(7) 0.0331(6) 0.0259(6) -0.0060(5) -0.0053(5) -0.0029(5)
C24 0.0367(7) 0.0391(7) 0.0290(7) 0.0016(5) -0.0013(6) -0.0099(6)
C25 0.0319(7) 0.0480(8) 0.0220(6) -0.0005(5) 0.0008(5) -0.0013(6)
C26 0.0407(8) 0.0394(7) 0.0251(6) -0.0068(5) 0.0016(5) 0.0030(6)
C27 0.0381(7) 0.0318(7) 0.0259(6) -0.0017(5) -0.0003(5) -0.0018(5)
C28 0.0301(7) 0.0365(7) 0.0217(6) -0.0052(5) -0.0029(5) -0.0034(5)
O2 0.0467(6) 0.0352(5) 0.0274(5) -0.0026(4) 0.0084(4) -0.0053(4)
O3 0.0468(6) 0.0414(5) 0.0282(5) -0.0120(4) 0.0054(4) -0.0042(4)
O4 0.0529(7) 0.0346(5) 0.0378(6) -0.0122(4) 0.0049(5) -0.0102(5)

loop_
_atom_type_symbol
_atom_type_description
_atom_type_scat_dispersion_real
_atom_type_scat_dispersion_imag
_atom_type_scat_source
C C 0.0033 0.0016 'International Tables Vol C Tables 4.2.6.8 and 6.1.1.4'
H H 0 0 'International Tables Vol C Tables 4.2.6.8 and 6.1.1.4'
N N 0.0061 0.0033 'International Tables Vol C Tables 4.2.6.8 and 6.1.1.4'
O O 0.0106 0.006 'International Tables Vol C Tables 4.2.6.8 and 6.1.1.4'

loop_
_exptl_crystal_face_index_h
_exptl_crystal_face_index_k
_exptl_crystal_face_index_l
_exptl_crystal_face_perp_dist
0 0 -1 0.132
0 0 1 0.121
2 -2 -1 0.17
-2 2 1 0.188
0 1 -1 0.18
0 -1 1 0.128
-1 -2 2 0.128
1 2 -2 0.195
2 -1 -1 0.197
2 2 -1 0.208
-2 -2 1 0.13
0 1 0 0.197
0 -1 0 0.095
1 2 0 0.195
-1 -2 0 0.1
2 1 0 0.213
-2 -1 0 0.16
2 -1 0 0.194
2 1 1 0.208
0 2 1 0.165
0 -2 -1 0.12
-2 0 -1 0.187
1 2 2 0.162
-1 -2 -2 0.148
1 0 1 0.177
1 1 2 0.154

loop_
_geom_angle_atom_site_label_1
_geom_angle_atom_site_label_2
_geom_angle_atom_site_label_3
_geom_angle
C2 C1 C5 117.65(11)
C2 C1 C6 124.91(10)
C5 C1 C6 117.41(11)
C3 C2 C1 119.01(12)
C3 C2 H2A 120.5
C1 C2 H2A 120.5
N2 C3 C2 123.13(13)
N2 C3 H3 118.4
C2 C3 H3 118.4
N2 C4 C5 122.65(11)
N2 C4 H4A 118.7
C5 C4 H4A 118.7
C4 C5 C1 119.62(12)
C4 C5 H5 120.2
C1 C5 H5 120.2
O1 C6 N1 123.33(11)
O1 C6 C1 121.00(10)
N1 C6 C1 115.67(10)
N3 C7 C14 115.55(10)
N3 C7 C8 125.54(11)
C14 C7 C8 118.90(10)
C13 C8 C9 118.72(11)
C13 C8 C7 119.85(11)
C9 C8 C7 121.36(11)
C10 C9 C8 120.26(11)
C10 C9 H9 119.9
C8 C9 H9 119.9
C9 C10 C11 121.33(12)
C9 C10 H10 119.3
C11 C10 H10 119.3
C12 C11 C10 117.89(11)
C12 C11 C20 120.87(12)
C10 C11 C20 121.23(12)
C13 C12 C11 121.51(12)
C13 C12 H12 119.2
C11 C12 H12 119.2
C12 C13 C8 120.27(12)
C12 C13 H13 119.9
C8 C13 H13 119.9
C19 C14 C15 118.03(11)
C19 C14 C7 121.46(11)
C15 C14 C7 120.42(10)
C16 C15 C14 120.76(11)
C16 C15 H15 119.6
C14 C15 H15 119.6
C15 C16 C17 121.34(12)
C15 C16 H16 119.3
C17 C16 H16 119.3
C18 C17 C16 117.82(11)
C18 C17 C21 121.98(11)
C16 C17 C21 120.19(12)
C17 C18 C19 121.35(11)
C17 C18 H18 119.3
C19 C18 H18 119.3
C18 C19 C14 120.66(11)
C18 C19 H19 119.7
C14 C19 H19 119.7
C11 C20 H20A 109.5
C11 C20 H20B 109.5
H20A C20 H20B 109.5
C11 C20 H20C 109.5
H20A C20 H20C 109.5
H20B C20 H20C 109.5
C17 C21 H21A 109.5
C17 C21 H21B 109.5
H21A C21 H21B 109.5
C17 C21 H21C 109.5
H21A C21 H21C 109.5
H21B C21 H21C 109.5
C6 N1 N3 118.58(10)
C6 N1 H1 120.5(10)
N3 N1 H1 120.8(10)
C4 N2 C3 117.87(11)
C7 N3 N1 117.51(10)
C27 C22 C23 119.03(11)
C27 C22 C28 121.47(11)
C23 C22 C28 119.47(11)
O4 C23 C24 117.91(12)
O4 C23 C22 122.60(11)
C24 C23 C22 119.49(12)
C25 C24 C23 120.14(12)
C25 C24 H22 119.9
C23 C24 H22 119.9
C24 C25 C26 121.05(12)
C24 C25 H23 119.5
C26 C25 H23 119.5
C27 C26 C25 118.85(12)
C27 C26 H24 120.6
C25 C26 H24 120.6
C26 C27 C22 121.36(12)
C26 C27 H25 119.3
C22 C27 H25 119.3
O3 C28 O2 122.80(12)
O3 C28 C22 122.67(11)
O2 C28 C22 114.52(11)
C28 O2 H2 110.4(12)
C23 O4 H4 104.5(12)

loop_
_geom_bond_atom_site_label_1
_geom_bond_atom_site_label_2
_geom_bond_distance
C1 C2 1.3828(18)
C1 C5 1.3866(16)
C1 C6 1.5027(16)
C2 C3 1.3821(18)
C2 H2A 0.95
C3 N2 1.3350(18)
C3 H3 0.95
C4 N2 1.3274(18)
C4 C5 1.3809(17)
C4 H4A 0.95
C5 H5 0.95
C6 O1 1.2173(14)
C6 N1 1.3600(15)
C7 N3 1.2925(15)
C7 C14 1.4840(16)
C7 C8 1.4957(16)
C8 C13 1.3917(17)
C8 C9 1.3941(17)
C9 C10 1.3872(17)
C9 H9 0.95
C10 C11 1.3897(18)
C10 H10 0.95
C11 C12 1.3873(19)
C11 C20 1.5074(17)
C12 C13 1.3858(18)
C12 H12 0.95
C13 H13 0.95
C14 C19 1.3921(16)
C14 C15 1.3943(17)
C15 C16 1.3803(18)
C15 H15 0.95
C16 C17 1.3923(17)
C16 H16 0.95
C17 C18 1.3822(18)
C17 C21 1.5038(17)
C18 C19 1.3889(17)
C18 H18 0.95
C19 H19 0.95
C20 H20A 0.98
C20 H20B 0.98
C20 H20C 0.98
C21 H21A 0.98
C21 H21B 0.98
C21 H21C 0.98
N1 N3 1.3774(14)
N1 H1 0.875(16)
C22 C27 1.3936(18)
C22 C23 1.4029(17)
C22 C28 1.4771(17)
C23 O4 1.3509(16)
C23 C24 1.3940(18)
C24 C25 1.379(2)
C24 H22 0.95
C25 C26 1.3875(19)
C25 H23 0.95
C26 C27 1.3822(18)
C26 H24 0.95
C27 H25 0.95
C28 O3 1.2284(15)
C28 O2 1.3145(15)
O2 H2 1.05(2)
O4 H4 0.91(2)

loop_
_geom_hbond_atom_site_label_D
_geom_hbond_atom_site_label_H
_geom_hbond_atom_site_label_A
_geom_hbond_distance_DH
_geom_hbond_distance_HA
_geom_hbond_distance_DA
_geom_hbond_angle_DHA
O2 H2 N2 1.05(2) 1.59(3) 2.6383(14) 175(2)
O4 H4 O3 0.91(2) 1.77(2) 2.6031(14) 152(2)

loop_
_geom_torsion_atom_site_label_1
_geom_torsion_atom_site_label_2
_geom_torsion_atom_site_label_3
_geom_torsion_atom_site_label_4
_geom_torsion
C5 C1 C2 C3 -1.3(2)
C6 C1 C2 C3 -179.18(13)
C1 C2 C3 N2 -0.9(2)
N2 C4 C5 C1 -1.4(2)
C2 C1 C5 C4 2.39(19)
C6 C1 C5 C4 -179.56(12)
C2 C1 C6 O1 164.30(13)
C5 C1 C6 O1 -13.59(18)
C2 C1 C6 N1 -15.30(19)
C5 C1 C6 N1 166.82(12)
N3 C7 C8 C13 121.35(14)
C14 C7 C8 C13 -59.75(16)
N3 C7 C8 C9 -61.60(17)
C14 C7 C8 C9 117.30(13)
C13 C8 C9 C10 1.62(18)
C7 C8 C9 C10 -175.46(11)
C8 C9 C10 C11 -1.10(19)
C9 C10 C11 C12 -0.52(18)
C9 C10 C11 C20 178.07(12)
C10 C11 C12 C13 1.61(19)
C20 C11 C12 C13 -176.98(12)
C11 C12 C13 C8 -1.09(19)
C9 C8 C13 C12 -0.55(18)
C7 C8 C13 C12 176.57(11)
N3 C7 C14 C19 163.21(12)
C8 C7 C14 C19 -15.80(18)
N3 C7 C14 C15 -13.18(18)
C8 C7 C14 C15 167.82(12)
C19 C14 C15 C16 -2.1(2)
C7 C14 C15 C16 174.41(12)
C14 C15 C16 C17 1.1(2)
C15 C16 C17 C18 0.6(2)
C15 C16 C17 C21 -178.86(12)
C16 C17 C18 C19 -1.4(2)
C21 C17 C18 C19 178.09(12)
C17 C18 C19 C14 0.4(2)
C15 C14 C19 C18 1.35(19)
C7 C14 C19 C18 -175.12(11)
O1 C6 N1 N3 -1.27(19)
C1 C6 N1 N3 178.31(10)
C5 C4 N2 C3 -0.8(2)
C2 C3 N2 C4 2.0(2)
C14 C7 N3 N1 178.10(10)
C8 C7 N3 N1 -2.97(18)
C6 N1 N3 C7 -177.38(11)
C27 C22 C23 O4 176.95(12)
C28 C22 C23 O4 -5.07(18)
C27 C22 C23 C24 -2.91(18)
C28 C22 C23 C24 175.07(11)
O4 C23 C24 C25 -178.39(12)
C22 C23 C24 C25 1.48(19)
C23 C24 C25 C26 1.0(2)
C24 C25 C26 C27 -2.1(2)
C25 C26 C27 C22 0.6(2)
C23 C22 C27 C26 1.91(19)
C28 C22 C27 C26 -176.03(12)
C27 C22 C28 O3 -174.18(12)
C23 C22 C28 O3 7.88(19)
C27 C22 C28 O2 6.32(18)
C23 C22 C28 O2 -171.61(11)
